data_7158758
loop_
_publ_author_name
'Pawar, Amol Prakash'
'Yadav, Jyothi'
'Dolas, Atul Jankiram'
'Iype, Eldhose'
'Rangan, Krishnan'
'Kumar, Indresh'

_publ_section_title
;
 Catalyst-free direct regiospecific multicomponent synthesis of
 C3-functionalized pyrroles.
;
_journal_issue 29
_journal_name_full 'Organic &amp; biomolecular chemistry'
_journal_page_first 5747
_journal_page_last 5758
_journal_paper_doi 10.1039/d2ob00961g
_journal_volume 20
_journal_year 2022
_chemical_formula_moiety 'C15 H14 N2 O2'
_chemical_formula_sum 'C15 H14 N2 O2'
_chemical_formula_weight 254.28
_space_group_crystal_system monoclinic
_space_group_IT_number 14
_space_group_name_Hall '-P 2ybc'
_space_group_name_H-M_alt 'P 1 21/c 1'
_atom_sites_solution_hydrogens geom
_atom_sites_solution_primary dual
_audit_creation_date 2021-12-11
_audit_creation_method
;
Olex2 1.3
(compiled 2020.11.12 svn.r5f609507 for OlexSys, GUI svn.r6408)
;
_audit_update_record
;
2022-04-12 deposited with the CCDC.	2022-06-24 downloaded from the CCDC.
;
_cell_angle_alpha 90
_cell_angle_beta 109.698(2)
_cell_angle_gamma 90
_cell_formula_units_Z 4
_cell_length_a 11.1124(2)
_cell_length_b 11.30100(10)
_cell_length_c 10.6161(2)
_cell_measurement_reflns_used 8423
_cell_measurement_temperature 93(2)
_cell_measurement_theta_max 79.2050
_cell_measurement_theta_min 4.2000
_cell_volume 1255.17(4)
_computing_cell_refinement 'CrysAlisPro 1.171.41.93a (Rigaku OD, 2020)'
_computing_data_collection 'CrysAlisPro 1.171.41.93a (Rigaku OD, 2020)'
_computing_data_reduction 'CrysAlisPro 1.171.41.93a (Rigaku OD, 2020)'
_computing_molecular_graphics 'Olex2 1.3 (Dolomanov et al., 2009)'
_computing_publication_material 'Olex2 1.3 (Dolomanov et al., 2009)'
_computing_structure_refinement 'SHELXL 2018/3 (Sheldrick, 2015)'
_computing_structure_solution 'SHELXT 2018/2 (Sheldrick, 2018)'
_diffrn_ambient_temperature 93(2)
_diffrn_detector 'Hybrid Pixel Array Detector'
_diffrn_detector_area_resol_mean 5.8140
_diffrn_measured_fraction_theta_full 1.000
_diffrn_measured_fraction_theta_max 0.987
_diffrn_measurement_details
;
List of Runs (angles in degrees, time in seconds):

  # Type    Start    End  Width  t~exp~   \w     \q     \k     \f   Frames
#--------------------------------------------------------------------------
  1  \w    -23.00  56.00   0.50    1.00    --    0.00  57.00-180.00  158
  2  \w    -67.00  -3.00   0.50    1.00    --    0.00 -37.00  60.00  128
  3  \w    -79.00  22.00   0.50    1.00    --    0.00 -57.00-180.00  202
  4  \w    -85.00   3.00   0.50    1.00    --    0.00 -77.00   0.00  176
  5  \w     98.00 140.00   0.50    3.00    --  107.20 -82.00-150.00   84
  6  \w     85.00 140.00   0.50    3.00    --  107.20 -82.00 -30.00  110
  7  \w     35.00  71.00   0.50    3.00    --  107.20 -45.00  30.00   72
  8  \w     31.00  56.00   0.50    3.00    --  107.20 -82.00  60.00   50
  9  \w     41.00  67.00   0.50    3.00    --  107.20 -82.00-150.00   52
 10  \w     63.00 120.00   0.50    3.00    --  107.20 -82.00  60.00  114
 11  \w     49.00 134.00   0.50    3.00    --  107.20 -82.00 -90.00  170
 12  \w     99.00 193.00   0.50    3.00    --  107.20  45.00  30.00  188
 13  \w     19.00 128.00   0.50    3.00    --  107.20 -61.00 -90.00  218
 14  \w     90.00 126.00   0.50    3.00    --  107.20  30.00 150.00   72
 15  \w     20.00  54.00   0.50    3.00    --  107.20 -82.00  90.00   68
 16  \w    136.00 197.00   0.50    3.00    --  107.20  30.00 -60.00  122
 17  \w    160.00 186.00   0.50    3.00    --  107.20  30.00 150.00   52
 18  \w    104.00 139.00   0.50    3.00    --  107.20 -82.00  90.00   70
 19  \w     18.00  51.00   0.50    3.00    --  107.20 -61.00  90.00   66
 20  \w     75.00 111.00   0.50    3.00    --  107.20 -61.00  90.00   72
 21  \w     39.00  65.00   0.50    3.00    --  107.20 -77.00-150.00   52
 22  \w     90.00 124.00   0.50    3.00    --  107.20  30.00 -60.00   68
 23  \w     75.00 105.00   0.50    3.00    --  107.20 -45.00  30.00   60
 24  \w    100.00 131.00   0.50    3.00    --  107.20 -82.00 150.00   62
 25  \w    102.00 163.00   0.50    3.00    --  107.20  30.00 -30.00  122
 26  \w    168.00 197.00   0.50    3.00    --  107.20  30.00 -30.00   58
 27  \w     55.00 137.00   0.50    3.00    --  107.20 -82.00 120.00  164
 28  \w     91.00 195.00   0.50    3.00    --  107.20  52.00   8.00  208
;
_diffrn_measurement_device 'four-circle diffractometer'
_diffrn_measurement_device_type 'XtaLAB AFC12 (RINC): Kappa dual home/near'
_diffrn_measurement_method '\w scans'
_diffrn_orient_matrix_type 'CrysAlisPro convention (1999,Acta A55,543-557)'
_diffrn_orient_matrix_UB_11 0.1271900000
_diffrn_orient_matrix_UB_12 -0.0378297000
_diffrn_orient_matrix_UB_13 0.1057065000
_diffrn_orient_matrix_UB_21 0.0735339000
_diffrn_orient_matrix_UB_22 0.0782264000
_diffrn_orient_matrix_UB_23 -0.0681243000
_diffrn_orient_matrix_UB_31 -0.0089757000
_diffrn_orient_matrix_UB_32 0.1051383000
_diffrn_orient_matrix_UB_33 0.0890452000
_diffrn_radiation_monochromator mirror
_diffrn_radiation_probe x-ray
_diffrn_radiation_type 'Cu K\a'
_diffrn_radiation_wavelength 1.54184
_diffrn_reflns_av_R_equivalents 0.0296
_diffrn_reflns_av_unetI/netI 0.0230
_diffrn_reflns_Laue_measured_fraction_full 1.000
_diffrn_reflns_Laue_measured_fraction_max 0.987
_diffrn_reflns_limit_h_max 13
_diffrn_reflns_limit_h_min -14
_diffrn_reflns_limit_k_max 14
_diffrn_reflns_limit_k_min -13
_diffrn_reflns_limit_l_max 13
_diffrn_reflns_limit_l_min -12
_diffrn_reflns_number 13555
_diffrn_reflns_point_group_measured_fraction_full 1.000
_diffrn_reflns_point_group_measured_fraction_max 0.987
_diffrn_reflns_theta_full 67.684
_diffrn_reflns_theta_max 79.618
_diffrn_reflns_theta_min 4.226
_diffrn_source 'micro-focus sealed X-ray tube'
_diffrn_source_type 'Rigaku (Cu) X-ray Source'
_exptl_absorpt_coefficient_mu 0.737
_exptl_absorpt_correction_T_max 1.00000
_exptl_absorpt_correction_T_min 0.70204
_exptl_absorpt_correction_type multi-scan
_exptl_absorpt_process_details
;
CrysAlisPro 1.171.41.93a (Rigaku Oxford Diffraction, 2020)
Empirical absorption correction using spherical harmonics,
implemented in SCALE3 ABSPACK scaling algorithm.
;
_exptl_crystal_colour colourless
_exptl_crystal_colour_primary colourless
_exptl_crystal_density_diffrn 1.346
_exptl_crystal_description block
_exptl_crystal_F_000 536
_exptl_crystal_size_max 0.2
_exptl_crystal_size_mid 0.15
_exptl_crystal_size_min 0.05
_refine_diff_density_max 0.271
_refine_diff_density_min -0.336
_refine_diff_density_rms 0.041
_refine_ls_extinction_method none
_refine_ls_goodness_of_fit_ref 1.066
_refine_ls_hydrogen_treatment constr
_refine_ls_matrix_type full
_refine_ls_number_parameters 173
_refine_ls_number_reflns 2695
_refine_ls_number_restraints 0
_refine_ls_restrained_S_all 1.066
_refine_ls_R_factor_all 0.0411
_refine_ls_R_factor_gt 0.0386
_refine_ls_shift/su_max 0.000
_refine_ls_shift/su_mean 0.000
_refine_ls_structure_factor_coef Fsqd
_refine_ls_weighting_details 'w=1/[\s^2^(Fo^2^)+(0.0401P)^2^+0.5742P] where P=(Fo^2^+2Fc^2^)/3'
_refine_ls_weighting_scheme calc
_refine_ls_wR_factor_gt 0.0964
_refine_ls_wR_factor_ref 0.0980
_reflns_Friedel_coverage 0.000
_reflns_number_gt 2498
_reflns_number_total 2695
_reflns_threshold_expression 'I > 2\s(I)'
_cod_data_source_file d2ob00961g2.cif
_cod_data_source_block exp_968_ik_apis-cp_autored
_cod_depositor_comments 'Adding full bibliography for 7158758.cif.'
_cod_database_code 7158758
_shelx_shelxl_version_number 2018/3
_chemical_oxdiff_formula 'C15 H14 N2 O2'
_shelx_space_group_comment
;
The symmetry employed for this shelxl refinement is uniquely defined
by the following loop, which should always be used as a source of
symmetry information in preference to the above space-group names.
They are only intended as comments.
;
_shelx_estimated_absorpt_t_max 0.964
_shelx_estimated_absorpt_t_min 0.867
_reflns_odcompleteness_completeness 100.00
_reflns_odcompleteness_iscentric 1
_reflns_odcompleteness_theta 71.98
_olex2_refinement_description
;
1. Fixed Uiso
 At 1.2 times of:
  All C(H) groups, All C(H,H) groups, All N(H) groups
 At 1.5 times of:
  All O(H) groups
2.a Ternary CH refined with riding coordinates:
 C13(H13)
2.b Secondary CH2 refined with riding coordinates:
 C14(H14A,H14B), C15(H15A,H15B)
2.c Aromatic/amide H refined with riding coordinates:
 N1(H1), C2(H2A), C3(H3), C4(H4), C5(H5), C10(H10), C11(H11), C12(H12)
2.d Idealised tetrahedral OH refined as rotating group:
 O2(H2)
;
_olex2_submission_special_instructions 'No special instructions were received'
_oxdiff_exptl_absorpt_empirical_details
;
Empirical correction (ABSPACK) includes:
- Absorption correction using spherical harmonics
- Frame scaling
;
_oxdiff_exptl_absorpt_empirical_full_max 1.848
_oxdiff_exptl_absorpt_empirical_full_min 0.681

loop_
_space_group_symop_operation_xyz
'x, y, z'
'-x, y+1/2, -z+1/2'
'-x, -y, -z'
'x, -y-1/2, z-1/2'

loop_
_atom_site_label
_atom_site_type_symbol
_atom_site_fract_x
_atom_site_fract_y
_atom_site_fract_z
_atom_site_U_iso_or_equiv
_atom_site_adp_type
_atom_site_occupancy
_atom_site_site_symmetry_order
_atom_site_calc_flag
_atom_site_refinement_flags_posn
_atom_site_refinement_flags_adp
_atom_site_refinement_flags_occupancy
_atom_site_disorder_assembly
_atom_site_disorder_group
O1 O 0.03927(9) 0.36183(7) 0.42857(9) 0.0253(2) Uani 1 1 d . . . . .
O2 O 0.01808(8) 0.61362(7) 0.34516(8) 0.02026(19) Uani 1 1 d . . . . .
H2 H 0.009375 0.612156 0.420732 0.030 Uiso 1 1 calc R U . . .
N1 N 0.09098(9) 0.35310(8) 0.23735(10) 0.0200(2) Uani 1 1 d . . . . .
H1 H 0.077065 0.277227 0.219783 0.024 Uiso 1 1 calc R U . . .
N2 N 0.43279(10) 0.62574(10) 0.59250(12) 0.0300(3) Uani 1 1 d . . . . .
C1 C 0.12862(11) 0.43365(10) 0.15571(11) 0.0194(2) Uani 1 1 d . . . . .
C2 C 0.14611(11) 0.41213(10) 0.03522(12) 0.0227(2) Uani 1 1 d . . . . .
H2A H 0.134093 0.335452 -0.003726 0.027 Uiso 1 1 calc R U . . .
C3 C 0.18228(12) 0.50800(11) -0.02718(12) 0.0254(3) Uani 1 1 d . . . . .
H3 H 0.195811 0.496140 -0.109991 0.031 Uiso 1 1 calc R U . . .
C4 C 0.19888(12) 0.62037(11) 0.02944(13) 0.0259(3) Uani 1 1 d . . . . .
H4 H 0.223222 0.684130 -0.015123 0.031 Uiso 1 1 calc R U . . .
C5 C 0.18007(11) 0.64024(10) 0.15124(13) 0.0234(3) Uani 1 1 d . . . . .
H5 H 0.190183 0.717132 0.189576 0.028 Uiso 1 1 calc R U . . .
C6 C 0.14639(11) 0.54555(10) 0.21487(12) 0.0196(2) Uani 1 1 d . . . . .
C7 C 0.12270(11) 0.53853(9) 0.34636(12) 0.0190(2) Uani 1 1 d . . . . .
C8 C 0.07914(11) 0.40762(10) 0.34579(11) 0.0188(2) Uani 1 1 d . . . . .
C9 C 0.24077(11) 0.56118(10) 0.46569(12) 0.0215(2) Uani 1 1 d . . . . .
C10 C 0.25632(13) 0.54026(11) 0.60252(13) 0.0289(3) Uani 1 1 d . . . . .
H10 H 0.195658 0.504640 0.635853 0.035 Uiso 1 1 calc R U . . .
C11 C 0.37492(14) 0.58103(12) 0.67710(14) 0.0329(3) Uani 1 1 d . . . . .
H11 H 0.410981 0.578632 0.771911 0.040 Uiso 1 1 calc R U . . .
C12 C 0.35226(12) 0.61277(11) 0.46337(13) 0.0261(3) Uani 1 1 d . . . . .
H12 H 0.370241 0.635515 0.385406 0.031 Uiso 1 1 calc R U . . .
C13 C 0.55975(13) 0.67440(14) 0.63143(18) 0.0436(4) Uani 1 1 d . . . . .
H13 H 0.630303 0.616582 0.640483 0.052 Uiso 1 1 calc R U . . .
C14 C 0.57618(18) 0.7938(2) 0.58035(19) 0.0592(5) Uani 1 1 d . . . . .
H14A H 0.653783 0.808220 0.556619 0.071 Uiso 1 1 calc R U . . .
H14B H 0.498569 0.835621 0.523517 0.071 Uiso 1 1 calc R U . . .
C15 C 0.59248(14) 0.77733(12) 0.72321(15) 0.0367(3) Uani 1 1 d . . . . .
H15A H 0.525113 0.809005 0.755585 0.044 Uiso 1 1 calc R U . . .
H15B H 0.680280 0.781612 0.788676 0.044 Uiso 1 1 calc R U . . .

loop_
_atom_site_aniso_label
_atom_site_aniso_U_11
_atom_site_aniso_U_22
_atom_site_aniso_U_33
_atom_site_aniso_U_23
_atom_site_aniso_U_13
_atom_site_aniso_U_12
O1 0.0360(5) 0.0161(4) 0.0275(4) 0.0004(3) 0.0157(4) -0.0016(3)
O2 0.0244(4) 0.0146(4) 0.0222(4) 0.0011(3) 0.0085(3) 0.0036(3)
N1 0.0263(5) 0.0112(4) 0.0225(5) -0.0009(4) 0.0083(4) -0.0016(4)
N2 0.0223(5) 0.0238(5) 0.0372(6) -0.0105(5) 0.0013(4) 0.0020(4)
C1 0.0198(5) 0.0144(5) 0.0226(6) 0.0015(4) 0.0054(4) -0.0004(4)
C2 0.0253(6) 0.0184(5) 0.0235(6) -0.0017(4) 0.0072(5) 0.0008(4)
C3 0.0282(6) 0.0253(6) 0.0242(6) 0.0019(5) 0.0106(5) 0.0016(5)
C4 0.0280(6) 0.0210(6) 0.0301(6) 0.0058(5) 0.0116(5) -0.0010(5)
C5 0.0254(6) 0.0148(5) 0.0296(6) 0.0004(4) 0.0088(5) -0.0019(4)
C6 0.0197(5) 0.0149(5) 0.0230(6) -0.0004(4) 0.0058(4) 0.0003(4)
C7 0.0217(5) 0.0115(5) 0.0231(6) -0.0006(4) 0.0067(4) 0.0003(4)
C8 0.0207(5) 0.0132(5) 0.0214(5) 0.0004(4) 0.0057(4) 0.0011(4)
C9 0.0239(6) 0.0126(5) 0.0254(6) -0.0022(4) 0.0049(5) 0.0022(4)
C10 0.0337(7) 0.0216(6) 0.0260(6) 0.0022(5) 0.0029(5) -0.0015(5)
C11 0.0370(7) 0.0241(6) 0.0278(7) -0.0009(5) -0.0019(5) 0.0016(5)
C12 0.0253(6) 0.0214(6) 0.0302(6) -0.0086(5) 0.0077(5) -0.0001(5)
C13 0.0211(6) 0.0395(8) 0.0629(10) -0.0278(8) 0.0046(6) -0.0005(6)
C14 0.0460(10) 0.0851(14) 0.0466(10) -0.0103(9) 0.0157(8) -0.0366(10)
C15 0.0328(7) 0.0281(7) 0.0429(8) -0.0113(6) 0.0046(6) -0.0045(5)

loop_
_atom_type_symbol
_atom_type_description
_atom_type_scat_dispersion_real
_atom_type_scat_dispersion_imag
_atom_type_scat_source
C C 0.0181 0.0091 'International Tables Vol C Tables 4.2.6.8 and 6.1.1.4'
H H 0.0000 0.0000 'International Tables Vol C Tables 4.2.6.8 and 6.1.1.4'
N N 0.0311 0.0180 'International Tables Vol C Tables 4.2.6.8 and 6.1.1.4'
O O 0.0492 0.0322 'International Tables Vol C Tables 4.2.6.8 and 6.1.1.4'

loop_
_geom_angle_atom_site_label_1
_geom_angle_atom_site_label_2
_geom_angle_atom_site_label_3
_geom_angle
_geom_angle_site_symmetry_1
_geom_angle_site_symmetry_3
_geom_angle_publ_flag
C7 O2 H2 109.5 . . ?
C1 N1 H1 124.4 . . ?
C8 N1 H1 124.4 . . ?
C8 N1 C1 111.27(9) . . ?
C11 N2 C12 108.97(11) . . ?
C11 N2 C13 125.87(13) . . ?
C12 N2 C13 125.11(13) . . ?
C2 C1 N1 128.21(10) . . ?
C2 C1 C6 122.30(11) . . ?
C6 C1 N1 109.49(10) . . ?
C1 C2 H2A 121.4 . . ?
C1 C2 C3 117.13(11) . . ?
C3 C2 H2A 121.4 . . ?
C2 C3 H3 119.3 . . ?
C4 C3 C2 121.36(11) . . ?
C4 C3 H3 119.3 . . ?
C3 C4 H4 119.7 . . ?
C3 C4 C5 120.53(11) . . ?
C5 C4 H4 119.7 . . ?
C4 C5 H5 120.7 . . ?
C6 C5 C4 118.54(11) . . ?
C6 C5 H5 120.7 . . ?
C1 C6 C7 109.06(10) . . ?
C5 C6 C1 120.12(11) . . ?
C5 C6 C7 130.82(10) . . ?
O2 C7 C6 110.75(9) . . ?
O2 C7 C8 108.18(9) . . ?
O2 C7 C9 112.33(9) . . ?
C6 C7 C8 101.40(9) . . ?
C9 C7 C6 113.28(10) . . ?
C9 C7 C8 110.26(9) . . ?
O1 C8 N1 125.57(10) . . ?
O1 C8 C7 125.91(10) . . ?
N1 C8 C7 108.51(9) . . ?
C10 C9 C7 126.97(11) . . ?
C12 C9 C7 126.20(11) . . ?
C12 C9 C10 106.74(11) . . ?
C9 C10 H10 126.4 . . ?
C11 C10 C9 107.25(12) . . ?
C11 C10 H10 126.4 . . ?
N2 C11 C10 108.62(12) . . ?
N2 C11 H11 125.7 . . ?
C10 C11 H11 125.7 . . ?
N2 C12 C9 108.41(12) . . ?
N2 C12 H12 125.8 . . ?
C9 C12 H12 125.8 . . ?
N2 C13 H13 116.0 . . ?
N2 C13 C14 118.07(14) . . ?
N2 C13 C15 119.24(12) . . ?
C14 C13 H13 116.0 . . ?
C15 C13 H13 116.0 . . ?
C15 C13 C14 59.65(11) . . ?
C13 C14 H14A 117.8 . . ?
C13 C14 H14B 117.8 . . ?
H14A C14 H14B 114.9 . . ?
C15 C14 C13 59.95(11) . . ?
C15 C14 H14A 117.8 . . ?
C15 C14 H14B 117.8 . . ?
C13 C15 H15A 117.7 . . ?
C13 C15 H15B 117.7 . . ?
C14 C15 C13 60.40(12) . . ?
C14 C15 H15A 117.7 . . ?
C14 C15 H15B 117.7 . . ?
H15A C15 H15B 114.9 . . ?

loop_
_geom_bond_atom_site_label_1
_geom_bond_atom_site_label_2
_geom_bond_distance
_geom_bond_site_symmetry_2
_geom_bond_publ_flag
O1 C8 1.2244(14) . ?
O2 H2 0.8400 . ?
O2 C7 1.4360(13) . ?
N1 H1 0.8800 . ?
N1 C1 1.4139(14) . ?
N1 C8 1.3507(15) . ?
N2 C11 1.3656(19) . ?
N2 C12 1.3692(17) . ?
N2 C13 1.4389(17) . ?
C1 C2 1.3786(16) . ?
C1 C6 1.3961(15) . ?
C2 H2A 0.9500 . ?
C2 C3 1.3977(17) . ?
C3 H3 0.9500 . ?
C3 C4 1.3904(18) . ?
C4 H4 0.9500 . ?
C4 C5 1.3958(18) . ?
C5 H5 0.9500 . ?
C5 C6 1.3828(16) . ?
C6 C7 1.5073(16) . ?
C7 C8 1.5559(15) . ?
C7 C9 1.5070(16) . ?
C9 C10 1.4236(17) . ?
C9 C12 1.3770(17) . ?
C10 H10 0.9500 . ?
C10 C11 1.3685(19) . ?
C11 H11 0.9500 . ?
C12 H12 0.9500 . ?
C13 H13 1.0000 . ?
C13 C14 1.489(3) . ?
C13 C15 1.4819(19) . ?
C14 H14A 0.9900 . ?
C14 H14B 0.9900 . ?
C14 C15 1.477(2) . ?
C15 H15A 0.9900 . ?
C15 H15B 0.9900 . ?

loop_
_geom_hbond_atom_site_label_D
_geom_hbond_atom_site_label_H
_geom_hbond_atom_site_label_A
_geom_hbond_distance_DH
_geom_hbond_distance_HA
_geom_hbond_distance_DA
_geom_hbond_angle_DHA
_geom_hbond_site_symmetry_A
_geom_hbond_publ_flag
O2 H2 O1 0.84 1.88 2.6990(12) 166.0 3_566 yes
N1 H1 O2 0.88 2.13 2.9740(12) 161.6 2_545 yes

loop_
_geom_torsion_atom_site_label_1
_geom_torsion_atom_site_label_2
_geom_torsion_atom_site_label_3
_geom_torsion_atom_site_label_4
_geom_torsion
_geom_torsion_site_symmetry_1
_geom_torsion_site_symmetry_2
_geom_torsion_site_symmetry_3
_geom_torsion_site_symmetry_4
_geom_torsion_publ_flag
O2 C7 C8 O1 -57.40(15) . . . . ?
O2 C7 C8 N1 121.75(10) . . . . ?
O2 C7 C9 C10 65.89(15) . . . . ?
O2 C7 C9 C12 -110.04(13) . . . . ?
N1 C1 C2 C3 179.18(11) . . . . ?
N1 C1 C6 C5 -178.16(10) . . . . ?
N1 C1 C6 C7 1.68(13) . . . . ?
N2 C13 C14 C15 109.22(15) . . . . ?
N2 C13 C15 C14 -107.29(18) . . . . ?
C1 N1 C8 O1 174.54(11) . . . . ?
C1 N1 C8 C7 -4.62(13) . . . . ?
C1 C2 C3 C4 -0.50(18) . . . . ?
C1 C6 C7 O2 -118.69(10) . . . . ?
C1 C6 C7 C8 -4.06(12) . . . . ?
C1 C6 C7 C9 114.06(11) . . . . ?
C2 C1 C6 C5 1.42(18) . . . . ?
C2 C1 C6 C7 -178.74(10) . . . . ?
C2 C3 C4 C5 0.22(19) . . . . ?
C3 C4 C5 C6 0.88(18) . . . . ?
C4 C5 C6 C1 -1.66(18) . . . . ?
C4 C5 C6 C7 178.53(11) . . . . ?
C5 C6 C7 O2 61.13(16) . . . . ?
C5 C6 C7 C8 175.76(12) . . . . ?
C5 C6 C7 C9 -66.12(16) . . . . ?
C6 C1 C2 C3 -0.31(18) . . . . ?
C6 C7 C8 O1 -173.93(11) . . . . ?
C6 C7 C8 N1 5.23(12) . . . . ?
C6 C7 C9 C10 -167.69(11) . . . . ?
C6 C7 C9 C12 16.37(16) . . . . ?
C7 C9 C10 C11 -175.83(11) . . . . ?
C7 C9 C12 N2 175.48(10) . . . . ?
C8 N1 C1 C2 -177.59(11) . . . . ?
C8 N1 C1 C6 1.95(13) . . . . ?
C8 C7 C9 C10 -54.85(15) . . . . ?
C8 C7 C9 C12 129.21(12) . . . . ?
C9 C7 C8 O1 65.80(15) . . . . ?
C9 C7 C8 N1 -115.05(11) . . . . ?
C9 C10 C11 N2 -0.09(15) . . . . ?
C10 C9 C12 N2 -1.13(13) . . . . ?
C11 N2 C12 C9 1.10(14) . . . . ?
C11 N2 C13 C14 -128.19(17) . . . . ?
C11 N2 C13 C15 -59.2(2) . . . . ?
C12 N2 C11 C10 -0.62(15) . . . . ?
C12 N2 C13 C14 54.47(19) . . . . ?
C12 N2 C13 C15 123.52(16) . . . . ?
C12 C9 C10 C11 0.75(14) . . . . ?
C13 N2 C11 C10 -178.31(12) . . . . ?
C13 N2 C12 C9 178.82(11) . . . . ?
